data_9001497
loop_
_publ_author_name
'McCammon, C. A.'
'Zhang, J.'
'Hazen, R. M.'
'Finger, L. W.'

_publ_section_title
;
 High-pressure crystal chemistry of cubanite, CuFe2S3
 P = 1.7 GPa
;
_journal_name_full 'American Mineralogist'
_journal_page_first 937
_journal_page_last 944
_journal_volume 77
_journal_year 1992
_chemical_formula_sum 'Cu Fe2 S3'
_chemical_name_mineral Cubanite
_space_group_IT_number 62
_symmetry_space_group_name_Hall '-P 2n 2ac'
_symmetry_space_group_name_H-M 'P c m n'
_cell_angle_alpha 90
_cell_angle_beta 90
_cell_angle_gamma 90
_cell_length_a 6.404
_cell_length_b 11.010
_cell_length_c 6.158
_cell_formula_units_Z 4
_cell_volume 434.189
_database_code_amcsd 0001535
_diffrn_ambient_pressure 1.7e+06
_exptl_crystal_density_diffrn 4.152
_cod_database_code 9001497

loop_
_space_group_symop_operation_xyz
x,y,z
x,1/2-y,z
-x,1/2+y,-z
1/2+x,1/2+y,1/2-z
1/2-x,1/2-y,1/2+z
1/2-x,y,1/2+z
1/2+x,-y,1/2-z
-x,-y,-z

loop_
_atom_site_label
_atom_site_fract_x
_atom_site_fract_y
_atom_site_fract_z
_atom_site_U_iso_or_equiv
Cu 0.58340 0.25000 0.11680 0.02609
Fe 0.41180 0.41270 0.63350 0.01900
S1 0.59600 0.25000 0.75560 0.01811
S2 0.41240 0.41510 0.26210 0.02102

loop_
_cod_related_entry_id
_cod_related_entry_database
_cod_related_entry_code
1 AMCSD 0001535
